data_7206809
loop_
_publ_author_name
'Jacobs, Ayesha'
'Nassimbeni, Luigi R.'
'Silwana, Nothemba'
'B\'athori, Nikoletta B.'
'Weber, Edwin'

_publ_section_title
;
 Inclusion of 1,4-bis(diphenylhydroxymethyl)benzene with amides: structure
 and selectivity
;
_journal_issue 23
_journal_name_full CrystEngComm
_journal_page_first 7014
_journal_paper_doi 10.1039/c1ce05647f
_journal_volume 13
_journal_year 2011
_chemical_formula_sum 'C32 H30 O4'
_chemical_formula_weight 478.56
_chemical_name_systematic
;
1, 4-bis (diphenylhydroxymethyl) benzene dihydrate
;
_space_group_IT_number 2
_symmetry_cell_setting triclinic
_symmetry_space_group_name_Hall '-P 1'
_symmetry_space_group_name_H-M 'P -1'
_atom_sites_solution_hydrogens geom
_atom_sites_solution_primary direct
_atom_sites_solution_secondary difmap
_audit_creation_method SHELXL-97
_cell_angle_alpha 77.501(2)
_cell_angle_beta 77.6420(10)
_cell_angle_gamma 88.4400(10)
_cell_formula_units_Z 2
_cell_length_a 10.3078(6)
_cell_length_b 10.8225(6)
_cell_length_c 11.6724(6)
_cell_measurement_reflns_used 5087
_cell_measurement_temperature 173(2)
_cell_measurement_theta_max 26.51
_cell_measurement_theta_min 0.37
_cell_volume 1241.56(12)
_computing_cell_refinement 'SAINT-Plus (Bruker, 2004)'
_computing_data_collection 'APEX2 (Bruker, 2005)'
_computing_data_reduction 'SAINT-Plus and XPREP (Bruker 2004)'
_computing_structure_refinement 'SHELXL-97 (Sheldrick, 1997)'
_computing_structure_solution 'SHELXS-97 (Sheldrick, 1990)'
_diffrn_ambient_temperature 173(2)
_diffrn_measured_fraction_theta_full 0.986
_diffrn_measured_fraction_theta_max 0.986
_diffrn_measurement_device_type 'Bruker Kappa Duo Apex II diffractometer'
_diffrn_measurement_method '1.2\% \f scans and \w scans'
_diffrn_radiation_monochromator graphite
_diffrn_radiation_source 'fine-focus sealed tube'
_diffrn_radiation_type MoK\a
_diffrn_radiation_wavelength 0.71073
_diffrn_reflns_av_R_equivalents 0.0147
_diffrn_reflns_av_sigmaI/netI 0.0204
_diffrn_reflns_limit_h_max 12
_diffrn_reflns_limit_h_min -12
_diffrn_reflns_limit_k_max 13
_diffrn_reflns_limit_k_min -13
_diffrn_reflns_limit_l_max 14
_diffrn_reflns_limit_l_min -12
_diffrn_reflns_number 9799
_diffrn_reflns_theta_full 26.51
_diffrn_reflns_theta_max 26.51
_diffrn_reflns_theta_min 1.83
_exptl_absorpt_coefficient_mu 0.083
_exptl_crystal_colour colourless
_exptl_crystal_density_diffrn 1.280
_exptl_crystal_density_meas ?
_exptl_crystal_density_method 'not measured'
_exptl_crystal_description rectangular
_exptl_crystal_F_000 508
_exptl_crystal_size_max 0.37
_exptl_crystal_size_mid 0.29
_exptl_crystal_size_min 0.22
_refine_diff_density_max 0.292
_refine_diff_density_min -0.188
_refine_diff_density_rms 0.036
_refine_ls_extinction_method none
_refine_ls_goodness_of_fit_ref 1.025
_refine_ls_hydrogen_treatment mixed
_refine_ls_matrix_type full
_refine_ls_number_parameters 349
_refine_ls_number_reflns 5087
_refine_ls_number_restraints 10
_refine_ls_restrained_S_all 1.024
_refine_ls_R_factor_all 0.0432
_refine_ls_R_factor_gt 0.0376
_refine_ls_shift/su_max 0.000
_refine_ls_shift/su_mean 0.000
_refine_ls_structure_factor_coef Fsqd
_refine_ls_weighting_details 'calc w=1/[\s^2^(Fo^2^)+(0.0445P)^2^+0.4775P] where P=(Fo^2^+2Fc^2^)/3'
_refine_ls_weighting_scheme calc
_refine_ls_wR_factor_gt 0.0945
_refine_ls_wR_factor_ref 0.0990
_reflns_number_gt 4477
_reflns_number_total 5087
_reflns_threshold_expression >2sigma(I)
_cod_data_source_file c1ce05647f.txt
_cod_data_source_block c:\H_2H2O
_cod_depositor_comments
;
The following automatic conversions were performed:

'_symmetry_cell_setting' value 'Triclinic' changed to 'triclinic'
according to /home/saulius/struct/CIF-dictionaries/cif_core.dic
dictionary named 'cif_core.dic' version 2.4.1 from 2010-06-29.

Automatic conversion script
Id: cif_fix_values 1715 2011-07-08 13:25:40Z adriana 

The following automatic conversions were performed:

'_exptl_crystal_density_meas' value 'none' was changed to '?' - the
value is perceived as not measured.

Automatic conversion script
Id: cif_fix_values 3008 2015-01-20 13:52:24Z robertas 
;
_cod_original_sg_symbol_H-M P-1
_cod_database_code 7206809

loop_
_symmetry_equiv_pos_as_xyz
'x, y, z'
'-x, -y, -z'

loop_
_atom_site_label
_atom_site_type_symbol
_atom_site_fract_x
_atom_site_fract_y
_atom_site_fract_z
_atom_site_U_iso_or_equiv
_atom_site_adp_type
_atom_site_occupancy
_atom_site_symmetry_multiplicity
_atom_site_calc_flag
_atom_site_refinement_flags
O1 O 0.35796(8) 0.07038(7) 0.41562(7) 0.02320(19) Uani 1 1 d D
C1 C 0.26381(11) 0.06754(11) 0.34130(10) 0.0201(2) Uani 1 1 d .
H1 H 0.3718(13) -0.0142(4) 0.4617(11) 0.054(5) Uiso 1 1 d D
C2 C 0.30618(12) -0.03072(11) 0.26390(10) 0.0216(2) Uani 1 1 d .
C3 C 0.21432(13) -0.10304(12) 0.23382(11) 0.0282(3) Uani 1 1 d .
H3 H 0.1240 -0.0938 0.2625 0.034 Uiso 1 1 calc R
C4 C 0.25647(15) -0.18915(13) 0.16111(13) 0.0354(3) Uani 1 1 d .
H4 H 0.1942 -0.2375 0.1421 0.042 Uiso 1 1 calc R
C5 C 0.39047(15) -0.20302(13) 0.11711(13) 0.0355(3) Uani 1 1 d .
H5 H 0.4185 -0.2606 0.0686 0.043 Uiso 1 1 calc R
C6 C 0.48270(14) -0.13059(13) 0.14573(12) 0.0337(3) Uani 1 1 d .
H6 H 0.5729 -0.1391 0.1160 0.040 Uiso 1 1 calc R
C7 C 0.44071(13) -0.04532(12) 0.21870(12) 0.0284(3) Uani 1 1 d .
H7 H 0.5033 0.0027 0.2377 0.034 Uiso 1 1 calc R
C8 C 0.27047(11) 0.20182(11) 0.26284(10) 0.0208(2) Uani 1 1 d .
C9 C 0.26612(13) 0.30480(12) 0.31713(11) 0.0271(3) Uani 1 1 d .
H9 H 0.2584 0.2908 0.3998 0.033 Uiso 1 1 calc R
C10 C 0.27312(14) 0.42777(12) 0.25006(12) 0.0322(3) Uani 1 1 d .
H10 H 0.2705 0.4955 0.2877 0.039 Uiso 1 1 calc R
C11 C 0.28401(15) 0.44980(12) 0.12697(13) 0.0344(3) Uani 1 1 d .
H11 H 0.2889 0.5322 0.0816 0.041 Uiso 1 1 calc R
C12 C 0.28757(16) 0.34864(13) 0.07217(12) 0.0375(3) Uani 1 1 d .
H12 H 0.2947 0.3631 -0.0105 0.045 Uiso 1 1 calc R
C13 C 0.28056(14) 0.22509(12) 0.13952(11) 0.0300(3) Uani 1 1 d .
H13 H 0.2827 0.1576 0.1016 0.036 Uiso 1 1 calc R
C14 C 0.12576(11) 0.03433(11) 0.42308(10) 0.0200(2) Uani 1 1 d .
C15 C 0.11045(12) -0.06731(12) 0.52142(11) 0.0267(3) Uani 1 1 d .
H15 H 0.1844 -0.1138 0.5369 0.032 Uiso 1 1 calc R
C16 C 0.01270(12) 0.10080(12) 0.40314(11) 0.0257(3) Uani 1 1 d .
H16 H 0.0196 0.1690 0.3380 0.031 Uiso 1 1 calc R
O1A O -0.32708(8) 0.56943(8) 0.44284(7) 0.02368(19) Uani 1 1 d D
C1A C -0.20424(11) 0.56855(11) 0.35569(10) 0.0202(2) Uani 1 1 d .
H1A H -0.3501(6) 0.4867(8) 0.4959(14) 0.063(6) Uiso 1 1 d D
C2A C -0.21575(12) 0.47164(11) 0.27963(10) 0.0228(2) Uani 1 1 d .
C3A C -0.10422(14) 0.41253(13) 0.22718(12) 0.0325(3) Uani 1 1 d .
H3A H -0.0213 0.4295 0.2403 0.039 Uiso 1 1 calc R
C4A C -0.11588(17) 0.32846(14) 0.15536(13) 0.0425(4) Uani 1 1 d .
H4A H -0.0406 0.2899 0.1202 0.051 Uiso 1 1 calc R
C5A C -0.23868(18) 0.30154(13) 0.13568(13) 0.0409(4) Uani 1 1 d .
H5A H -0.2462 0.2441 0.0885 0.049 Uiso 1 1 calc R
C6A C -0.34972(16) 0.36019(13) 0.18622(12) 0.0358(3) Uani 1 1 d .
H6A H -0.4324 0.3429 0.1727 0.043 Uiso 1 1 calc R
C7A C -0.33848(13) 0.44513(12) 0.25735(11) 0.0280(3) Uani 1 1 d .
H7A H -0.4139 0.4849 0.2906 0.034 Uiso 1 1 calc R
C8A C -0.18660(11) 0.70303(11) 0.27710(10) 0.0211(2) Uani 1 1 d .
C9A C -0.23408(13) 0.80652(12) 0.32579(11) 0.0264(3) Uani 1 1 d .
H9A H -0.2767 0.7935 0.4063 0.032 Uiso 1 1 calc R
C10A C -0.21866(13) 0.92873(12) 0.25599(12) 0.0300(3) Uani 1 1 d .
H10A H -0.2499 0.9969 0.2900 0.036 Uiso 1 1 calc R
C11A C -0.15685(14) 0.94913(12) 0.13594(13) 0.0331(3) Uani 1 1 d .
H11A H -0.1477 1.0307 0.0886 0.040 Uiso 1 1 calc R
C12A C -0.10871(15) 0.84742(13) 0.08672(13) 0.0348(3) Uani 1 1 d .
H12A H -0.0667 0.8609 0.0060 0.042 Uiso 1 1 calc R
C13A C -0.12243(13) 0.72544(12) 0.15659(11) 0.0280(3) Uani 1 1 d .
H13A H -0.0885 0.6580 0.1226 0.034 Uiso 1 1 calc R
C14A C -0.09402(11) 0.53432(11) 0.42705(10) 0.0204(2) Uani 1 1 d .
C15A C -0.09262(12) 0.41224(11) 0.49689(11) 0.0240(3) Uani 1 1 d .
H15A H -0.1548 0.3522 0.4954 0.029 Uiso 1 1 calc R
C16A C 0.00019(12) 0.62144(11) 0.43140(11) 0.0232(2) Uani 1 1 d .
H16A H 0.0015 0.7034 0.3857 0.028 Uiso 1 1 calc R
O1G O -0.56944(9) 0.65775(9) 0.41290(10) 0.0355(2) Uani 1 1 d D
O2G O 0.59096(10) 0.15272(8) 0.44808(10) 0.0377(2) Uani 1 1 d D
H1GB H -0.575(2) 0.703(2) 0.343(2) 0.074(7) Uiso 1 1 d .
H2GA H 0.5087(9) 0.1390(9) 0.4229(10) 0.056(5) Uiso 1 1 d D
H1GA H -0.4770(5) 0.6331(18) 0.4074(6) 0.081(7) Uiso 1 1 d D
H2GB H 0.5764(17) 0.2216(11) 0.4889(13) 0.080(7) Uiso 1 1 d D

loop_
_atom_site_aniso_label
_atom_site_aniso_U_11
_atom_site_aniso_U_22
_atom_site_aniso_U_33
_atom_site_aniso_U_23
_atom_site_aniso_U_13
_atom_site_aniso_U_12
O1 0.0214(4) 0.0252(4) 0.0246(4) -0.0047(3) -0.0090(3) -0.0004(3)
C1 0.0190(5) 0.0224(5) 0.0199(5) -0.0051(4) -0.0055(4) 0.0004(4)
C2 0.0231(6) 0.0208(5) 0.0196(5) -0.0028(4) -0.0032(4) 0.0012(4)
C3 0.0243(6) 0.0313(6) 0.0291(7) -0.0105(5) -0.0018(5) -0.0019(5)
C4 0.0368(8) 0.0363(7) 0.0363(7) -0.0173(6) -0.0045(6) -0.0060(6)
C5 0.0413(8) 0.0351(7) 0.0320(7) -0.0175(6) -0.0019(6) 0.0046(6)
C6 0.0277(7) 0.0404(7) 0.0326(7) -0.0134(6) -0.0004(5) 0.0060(6)
C7 0.0237(6) 0.0320(6) 0.0302(7) -0.0102(5) -0.0035(5) 0.0003(5)
C8 0.0165(5) 0.0235(6) 0.0212(6) -0.0035(4) -0.0025(4) -0.0008(4)
C9 0.0323(7) 0.0268(6) 0.0222(6) -0.0057(5) -0.0053(5) 0.0022(5)
C10 0.0406(8) 0.0241(6) 0.0329(7) -0.0075(5) -0.0088(6) 0.0020(5)
C11 0.0428(8) 0.0243(6) 0.0330(7) 0.0032(5) -0.0105(6) -0.0008(5)
C12 0.0542(9) 0.0348(7) 0.0220(6) -0.0005(5) -0.0103(6) -0.0016(6)
C13 0.0402(8) 0.0278(6) 0.0228(6) -0.0063(5) -0.0074(5) -0.0009(5)
C14 0.0207(6) 0.0211(5) 0.0192(5) -0.0070(4) -0.0038(4) 0.0008(4)
C15 0.0199(6) 0.0262(6) 0.0308(7) 0.0004(5) -0.0056(5) 0.0045(5)
C16 0.0235(6) 0.0255(6) 0.0246(6) 0.0023(5) -0.0052(5) 0.0014(5)
O1A 0.0200(4) 0.0262(4) 0.0240(4) -0.0060(3) -0.0025(3) 0.0026(3)
C1A 0.0184(5) 0.0226(5) 0.0203(6) -0.0062(4) -0.0042(4) 0.0030(4)
C2A 0.0291(6) 0.0195(5) 0.0205(6) -0.0025(4) -0.0087(5) 0.0029(5)
C3A 0.0350(7) 0.0363(7) 0.0312(7) -0.0135(6) -0.0132(6) 0.0127(6)
C4A 0.0599(10) 0.0405(8) 0.0347(8) -0.0185(6) -0.0192(7) 0.0258(7)
C5A 0.0727(11) 0.0280(7) 0.0311(7) -0.0120(6) -0.0264(7) 0.0082(7)
C6A 0.0490(9) 0.0318(7) 0.0309(7) -0.0054(6) -0.0186(6) -0.0058(6)
C7A 0.0313(7) 0.0284(6) 0.0258(6) -0.0057(5) -0.0093(5) -0.0002(5)
C8A 0.0194(6) 0.0229(6) 0.0228(6) -0.0046(5) -0.0087(4) 0.0027(4)
C9A 0.0296(7) 0.0268(6) 0.0241(6) -0.0068(5) -0.0076(5) 0.0047(5)
C10A 0.0321(7) 0.0236(6) 0.0369(7) -0.0087(5) -0.0114(6) 0.0050(5)
C11A 0.0346(7) 0.0238(6) 0.0375(7) 0.0016(5) -0.0078(6) -0.0030(5)
C12A 0.0376(8) 0.0337(7) 0.0281(7) -0.0026(6) 0.0008(6) -0.0043(6)
C13A 0.0288(7) 0.0270(6) 0.0272(6) -0.0077(5) -0.0020(5) 0.0011(5)
C14A 0.0196(6) 0.0237(6) 0.0188(5) -0.0072(4) -0.0043(4) 0.0040(4)
C15A 0.0225(6) 0.0227(6) 0.0284(6) -0.0056(5) -0.0085(5) -0.0011(4)
C16A 0.0240(6) 0.0204(5) 0.0246(6) -0.0022(4) -0.0068(5) 0.0018(4)
O1G 0.0277(5) 0.0318(5) 0.0428(6) 0.0024(4) -0.0089(4) 0.0032(4)
O2G 0.0289(5) 0.0297(5) 0.0547(7) 0.0005(5) -0.0188(5) -0.0003(4)

loop_
_atom_type_symbol
_atom_type_description
_atom_type_scat_dispersion_real
_atom_type_scat_dispersion_imag
_atom_type_scat_source
C C 0.0033 0.0016 'International Tables Vol C Tables 4.2.6.8 and 6.1.1.4'
H H 0.0000 0.0000 'International Tables Vol C Tables 4.2.6.8 and 6.1.1.4'
O O 0.0106 0.0060 'International Tables Vol C Tables 4.2.6.8 and 6.1.1.4'

loop_
_geom_angle_atom_site_label_1
_geom_angle_atom_site_label_2
_geom_angle_atom_site_label_3
_geom_angle
_geom_angle_site_symmetry_1
_geom_angle_site_symmetry_3
C1 O1 H1 111.8(5) . .
O1 C1 C8 104.57(9) . .
O1 C1 C2 109.36(9) . .
C8 C1 C2 110.99(9) . .
O1 C1 C14 108.51(9) . .
C8 C1 C14 112.07(9) . .
C2 C1 C14 111.09(9) . .
C3 C2 C7 118.56(11) . .
C3 C2 C1 122.19(11) . .
C7 C2 C1 119.21(11) . .
C2 C3 C4 120.55(12) . .
C2 C3 H3 119.7 . .
C4 C3 H3 119.7 . .
C5 C4 C3 120.29(13) . .
C5 C4 H4 119.9 . .
C3 C4 H4 119.9 . .
C4 C5 C6 119.58(12) . .
C4 C5 H5 120.2 . .
C6 C5 H5 120.2 . .
C5 C6 C7 120.12(13) . .
C5 C6 H6 119.9 . .
C7 C6 H6 119.9 . .
C6 C7 C2 120.89(12) . .
C6 C7 H7 119.6 . .
C2 C7 H7 119.6 . .
C13 C8 C9 118.38(11) . .
C13 C8 C1 122.71(11) . .
C9 C8 C1 118.91(10) . .
C10 C9 C8 121.09(12) . .
C10 C9 H9 119.5 . .
C8 C9 H9 119.5 . .
C11 C10 C9 120.01(12) . .
C11 C10 H10 120.0 . .
C9 C10 H10 120.0 . .
C12 C11 C10 119.49(12) . .
C12 C11 H11 120.3 . .
C10 C11 H11 120.3 . .
C11 C12 C13 120.52(12) . .
C11 C12 H12 119.7 . .
C13 C12 H12 119.7 . .
C8 C13 C12 120.52(12) . .
C8 C13 H13 119.7 . .
C12 C13 H13 119.7 . .
C16 C14 C15 117.32(11) . .
C16 C14 C1 122.94(10) . .
C15 C14 C1 119.74(10) . .
C16 C15 C14 121.45(11) 2_556 .
C16 C15 H15 119.3 2_556 .
C14 C15 H15 119.3 . .
C15 C16 C14 121.23(11) 2_556 .
C15 C16 H16 119.4 2_556 .
C14 C16 H16 119.4 . .
C1A O1A H1A 112.4(8) . .
O1A C1A C2A 109.60(9) . .
O1A C1A C8A 105.49(9) . .
C2A C1A C8A 110.51(9) . .
O1A C1A C14A 106.71(9) . .
C2A C1A C14A 111.64(9) . .
C8A C1A C14A 112.59(9) . .
C3A C2A C7A 118.42(12) . .
C3A C2A C1A 121.21(11) . .
C7A C2A C1A 120.31(11) . .
C4A C3A C2A 120.42(14) . .
C4A C3A H3A 119.8 . .
C2A C3A H3A 119.8 . .
C5A C4A C3A 120.48(14) . .
C5A C4A H4A 119.8 . .
C3A C4A H4A 119.8 . .
C6A C5A C4A 119.70(13) . .
C6A C5A H5A 120.2 . .
C4A C5A H5A 120.2 . .
C5A C6A C7A 120.07(14) . .
C5A C6A H6A 120.0 . .
C7A C6A H6A 120.0 . .
C6A C7A C2A 120.91(13) . .
C6A C7A H7A 119.5 . .
C2A C7A H7A 119.5 . .
C13A C8A C9A 118.23(11) . .
C13A C8A C1A 121.45(10) . .
C9A C8A C1A 120.32(10) . .
C10A C9A C8A 121.02(12) . .
C10A C9A H9A 119.5 . .
C8A C9A H9A 119.5 . .
C11A C10A C9A 120.02(12) . .
C11A C10A H10A 120.0 . .
C9A C10A H10A 120.0 . .
C12A C11A C10A 119.52(12) . .
C12A C11A H11A 120.2 . .
C10A C11A H11A 120.2 . .
C11A C12A C13A 120.58(12) . .
C11A C12A H12A 119.7 . .
C13A C12A H12A 119.7 . .
C12A C13A C8A 120.61(12) . .
C12A C13A H13A 119.7 . .
C8A C13A H13A 119.7 . .
C16A C14A C15A 117.80(11) . .
C16A C14A C1A 123.10(10) . .
C15A C14A C1A 118.98(10) . .
C16A C15A C14A 121.32(11) 2_566 .
C16A C15A H15A 119.3 2_566 .
C14A C15A H15A 119.3 . .
C14A C16A C15A 120.88(11) . 2_566
C14A C16A H16A 119.6 . .
C15A C16A H16A 119.6 2_566 .
H1GB O1G H1GA 106.7(15) . .
H2GA O2G H2GB 107.3(12) . .

loop_
_geom_bond_atom_site_label_1
_geom_bond_atom_site_label_2
_geom_bond_distance
_geom_bond_site_symmetry_2
O1 C1 1.4384(13) .
O1 H1 0.9800(2) .
C1 C8 1.5355(16) .
C1 C2 1.5361(16) .
C1 C14 1.5372(16) .
C2 C3 1.3908(17) .
C2 C7 1.3919(17) .
C3 C4 1.3928(18) .
C3 H3 0.9300 .
C4 C5 1.383(2) .
C4 H4 0.9300 .
C5 C6 1.386(2) .
C5 H5 0.9300 .
C6 C7 1.3874(18) .
C6 H6 0.9300 .
C7 H7 0.9300 .
C8 C13 1.3881(17) .
C8 C9 1.3916(17) .
C9 C10 1.3854(18) .
C9 H9 0.9300 .
C10 C11 1.3849(19) .
C10 H10 0.9300 .
C11 C12 1.378(2) .
C11 H11 0.9300 .
C12 C13 1.3918(18) .
C12 H12 0.9300 .
C13 H13 0.9300 .
C14 C16 1.3884(16) .
C14 C15 1.3921(16) .
C15 C16 1.3880(17) 2_556
C15 H15 0.9300 .
C16 C15 1.3880(17) 2_556
C16 H16 0.9300 .
O1A C1A 1.4458(14) .
O1A H1A 0.9750(2) .
C1A C2A 1.5353(16) .
C1A C8A 1.5356(16) .
C1A C14A 1.5396(16) .
C2A C3A 1.3907(18) .
C2A C7A 1.3940(18) .
C3A C4A 1.387(2) .
C3A H3A 0.9300 .
C4A C5A 1.383(2) .
C4A H4A 0.9300 .
C5A C6A 1.376(2) .
C5A H5A 0.9300 .
C6A C7A 1.3874(18) .
C6A H6A 0.9300 .
C7A H7A 0.9300 .
C8A C13A 1.3920(17) .
C8A C9A 1.3942(16) .
C9A C10A 1.3885(18) .
C9A H9A 0.9300 .
C10A C11A 1.382(2) .
C10A H10A 0.9300 .
C11A C12A 1.382(2) .
C11A H11A 0.9300 .
C12A C13A 1.3865(18) .
C12A H12A 0.9300 .
C13A H13A 0.9300 .
C14A C16A 1.3879(17) .
C14A C15A 1.3958(16) .
C15A C16A 1.3899(17) 2_566
C15A H15A 0.9300 .
C16A C15A 1.3899(17) 2_566
C16A H16A 0.9300 .
O1G H1GB 0.87(2) .
O1G H1GA 0.9750(2) .
O2G H2GA 0.9800(2) .
O2G H2GB 0.9600(2) .

loop_
_geom_torsion_atom_site_label_1
_geom_torsion_atom_site_label_2
_geom_torsion_atom_site_label_3
_geom_torsion_atom_site_label_4
_geom_torsion
_geom_torsion_site_symmetry_4
O1 C1 C2 C3 145.35(11) .
C8 C1 C2 C3 -99.79(13) .
C14 C1 C2 C3 25.61(15) .
O1 C1 C2 C7 -36.88(14) .
C8 C1 C2 C7 77.97(13) .
C14 C1 C2 C7 -156.62(11) .
C7 C2 C3 C4 0.72(19) .
C1 C2 C3 C4 178.50(12) .
C2 C3 C4 C5 -0.5(2) .
C3 C4 C5 C6 0.0(2) .
C4 C5 C6 C7 0.4(2) .
C5 C6 C7 C2 -0.2(2) .
C3 C2 C7 C6 -0.36(19) .
C1 C2 C7 C6 -178.21(11) .
O1 C1 C8 C13 132.76(12) .
C2 C1 C8 C13 14.95(15) .
C14 C1 C8 C13 -109.90(13) .
O1 C1 C8 C9 -47.31(13) .
C2 C1 C8 C9 -165.12(11) .
C14 C1 C8 C9 70.03(13) .
C13 C8 C9 C10 -0.70(19) .
C1 C8 C9 C10 179.36(11) .
C8 C9 C10 C11 0.3(2) .
C9 C10 C11 C12 0.1(2) .
C10 C11 C12 C13 -0.1(2) .
C9 C8 C13 C12 0.69(19) .
C1 C8 C13 C12 -179.38(12) .
C11 C12 C13 C8 -0.3(2) .
O1 C1 C14 C16 132.77(11) .
C8 C1 C14 C16 17.82(15) .
C2 C1 C14 C16 -106.98(13) .
O1 C1 C14 C15 -47.92(14) .
C8 C1 C14 C15 -162.87(11) .
C2 C1 C14 C15 72.33(13) .
C16 C14 C15 C16 -0.2(2) 2_556
C1 C14 C15 C16 -179.55(11) 2_556
C15 C14 C16 C15 0.2(2) 2_556
C1 C14 C16 C15 179.53(11) 2_556
O1A C1A C2A C3A -152.63(11) .
C8A C1A C2A C3A 91.52(13) .
C14A C1A C2A C3A -34.62(15) .
O1A C1A C2A C7A 30.20(14) .
C8A C1A C2A C7A -85.65(13) .
C14A C1A C2A C7A 148.21(11) .
C7A C2A C3A C4A -0.6(2) .
C1A C2A C3A C4A -177.78(12) .
C2A C3A C4A C5A -0.5(2) .
C3A C4A C5A C6A 1.0(2) .
C4A C5A C6A C7A -0.5(2) .
C5A C6A C7A C2A -0.6(2) .
C3A C2A C7A C6A 1.08(19) .
C1A C2A C7A C6A 178.33(11) .
O1A C1A C8A C13A -148.99(11) .
C2A C1A C8A C13A -30.61(15) .
C14A C1A C8A C13A 95.00(13) .
O1A C1A C8A C9A 31.56(14) .
C2A C1A C8A C9A 149.95(11) .
C14A C1A C8A C9A -84.45(13) .
C13A C8A C9A C10A 0.40(18) .
C1A C8A C9A C10A 179.86(11) .
C8A C9A C10A C11A 0.8(2) .
C9A C10A C11A C12A -1.1(2) .
C10A C11A C12A C13A 0.3(2) .
C11A C12A C13A C8A 0.9(2) .
C9A C8A C13A C12A -1.23(19) .
C1A C8A C13A C12A 179.31(12) .
O1A C1A C14A C16A -107.38(12) .
C2A C1A C14A C16A 132.89(12) .
C8A C1A C14A C16A 7.90(15) .
O1A C1A C14A C15A 68.56(12) .
C2A C1A C14A C15A -51.17(14) .
C8A C1A C14A C15A -176.16(10) .
C16A C14A C15A C16A 0.03(19) 2_566
C1A C14A C15A C16A -176.13(11) 2_566
C15A C14A C16A C15A -0.03(19) 2_566
C1A C14A C16A C15A 175.96(11) 2_566
